data_1560216
loop_
_publ_author_name
'Yanagi, Tomoyuki'
'Tanaka, Takayuki'
'Yorimitsu, Hideki'

_publ_section_title
;
 Asymmetric systematic synthesis, structures, and (chir)optical properties
 of a series of dihetero[8]helicenes
;
_journal_issue 8
_journal_name_full 'Chemical Science'
_journal_page_first 2784
_journal_page_last 2793
_journal_paper_doi 10.1039/D1SC00044F
_journal_volume 12
_journal_year 2021
_chemical_formula_moiety 'C30 H16 S2'
_chemical_formula_sum 'C30 H16 S2'
_chemical_formula_weight 440.55
_space_group_crystal_system monoclinic
_space_group_IT_number 14
_space_group_name_Hall '-P 2yn'
_space_group_name_H-M_alt 'P 1 21/n 1'
_atom_sites_solution_hydrogens geom
_audit_creation_method SHELXL-2014/7
_audit_update_record
;
2020-12-01 deposited with the CCDC.	2021-01-29 downloaded from the CCDC.
;
_cell_angle_alpha 90
_cell_angle_beta 102.204(7)
_cell_angle_gamma 90
_cell_formula_units_Z 4
_cell_length_a 9.338(3)
_cell_length_b 13.622(3)
_cell_length_c 16.299(4)
_cell_measurement_reflns_used 2447
_cell_measurement_temperature 93(2)
_cell_measurement_theta_max 69.0
_cell_measurement_theta_min 25.4
_cell_volume 2026.4(9)
_computing_structure_refinement 'SHELXL-2014/7 (Sheldrick, 2014)'
_diffrn_ambient_temperature 93(2)
_diffrn_detector_area_resol_mean 5.8140
_diffrn_measured_fraction_theta_full 0.997
_diffrn_measured_fraction_theta_max 0.993
_diffrn_measurement_device_type 'Rigaku XtaLAB P200'
_diffrn_measurement_method \w
_diffrn_radiation_type CuK\a
_diffrn_radiation_wavelength 1.54187
_diffrn_reflns_av_R_equivalents 0.0465
_diffrn_reflns_av_unetI/netI 0.0159
_diffrn_reflns_Laue_measured_fraction_full 0.997
_diffrn_reflns_Laue_measured_fraction_max 0.993
_diffrn_reflns_limit_h_max 11
_diffrn_reflns_limit_h_min -11
_diffrn_reflns_limit_k_max 16
_diffrn_reflns_limit_k_min -16
_diffrn_reflns_limit_l_max 19
_diffrn_reflns_limit_l_min -19
_diffrn_reflns_number 53850
_diffrn_reflns_point_group_measured_fraction_full 0.997
_diffrn_reflns_point_group_measured_fraction_max 0.993
_diffrn_reflns_theta_full 67.687
_diffrn_reflns_theta_max 69.098
_diffrn_reflns_theta_min 6.894
_exptl_absorpt_coefficient_mu 2.497
_exptl_absorpt_correction_type multi-scan
_exptl_absorpt_process_details 'REQAB (Rigaku, 1998)'
_exptl_crystal_colour Colorless
_exptl_crystal_density_diffrn 1.444
_exptl_crystal_description Prism
_exptl_crystal_F_000 912
_exptl_crystal_size_max 0.280
_exptl_crystal_size_mid 0.220
_exptl_crystal_size_min 0.150
_exptl_transmission_factor_max 0.688
_exptl_transmission_factor_min 0.543
_refine_diff_density_max 0.234
_refine_diff_density_min -0.384
_refine_diff_density_rms 0.060
_refine_ls_extinction_method none
_refine_ls_goodness_of_fit_ref 1.071
_refine_ls_hydrogen_treatment constr
_refine_ls_matrix_type full
_refine_ls_number_parameters 289
_refine_ls_number_reflns 3750
_refine_ls_number_restraints 0
_refine_ls_restrained_S_all 1.071
_refine_ls_R_factor_all 0.0318
_refine_ls_R_factor_gt 0.0311
_refine_ls_shift/su_max 0.001
_refine_ls_shift/su_mean 0.000
_refine_ls_structure_factor_coef Fsqd
_refine_ls_weighting_details 'w=1/[\s^2^(Fo^2^)+(0.0387P)^2^+1.3066P] where P=(Fo^2^+2Fc^2^)/3'
_refine_ls_weighting_scheme calc
_refine_ls_wR_factor_gt 0.0794
_refine_ls_wR_factor_ref 0.0797
_reflns_Friedel_coverage 0.000
_reflns_number_gt 3666
_reflns_number_total 3750
_reflns_threshold_expression 'I > 2\s(I)'
_cod_data_source_file d1sc00044f2.cif
_cod_data_source_block 9931yng_a
_cod_depositor_comments 'Adding full bibliography for 1560212--1560217.cif.'
_cod_original_sg_symbol_H-M 'P 21/n'
_cod_database_code 1560216
_shelx_shelxl_version_number 2014/7
_shelx_space_group_comment
;
The symmetry employed for this shelxl refinement is uniquely defined
by the following loop, which should always be used as a source of
symmetry information in preference to the above space-group names.
They are only intended as comments.
;
_shelx_estimated_absorpt_t_min 0.542
_shelx_estimated_absorpt_t_max 0.706

loop_
_space_group_symop_operation_xyz
'x, y, z'
'-x+1/2, y+1/2, -z+1/2'
'-x, -y, -z'
'x-1/2, -y-1/2, z-1/2'

loop_
_atom_site_label
_atom_site_type_symbol
_atom_site_fract_x
_atom_site_fract_y
_atom_site_fract_z
_atom_site_U_iso_or_equiv
_atom_site_adp_type
_atom_site_occupancy
_atom_site_site_symmetry_order
_atom_site_calc_flag
_atom_site_refinement_flags_posn
_atom_site_refinement_flags_adp
_atom_site_refinement_flags_occupancy
_atom_site_disorder_assembly
_atom_site_disorder_group
C1 C 0.24588(17) 0.31948(10) 0.12003(8) 0.0169(3) Uani 1 1 d . . . . .
H1 H 0.1777 0.2881 0.0764 0.020 Uiso 1 1 calc R U . . .
C2 C 0.39212(17) 0.31466(10) 0.12014(9) 0.0179(3) Uani 1 1 d . . . . .
H2 H 0.4248 0.2806 0.0766 0.021 Uiso 1 1 calc R U . . .
C3 C 0.49410(17) 0.36010(10) 0.18472(9) 0.0166(3) Uani 1 1 d . . . . .
H3 H 0.5959 0.3550 0.1857 0.020 Uiso 1 1 calc R U . . .
C4 C 0.44736(15) 0.41187(9) 0.24649(8) 0.0128(3) Uani 1 1 d . . . . .
H4 H 0.5176 0.4419 0.2899 0.015 Uiso 1 1 calc R U . . .
C5 C 0.29657(15) 0.42137(9) 0.24658(8) 0.0118(3) Uani 1 1 d . . . . .
C6 C 0.19425(16) 0.37044(10) 0.18366(8) 0.0141(3) Uani 1 1 d . . . . .
C7 C 0.04349(16) 0.36576(10) 0.18764(9) 0.0167(3) Uani 1 1 d . . . . .
H7 H -0.0244 0.3354 0.1433 0.020 Uiso 1 1 calc R U . . .
C8 C -0.00472(16) 0.40407(10) 0.25389(9) 0.0170(3) Uani 1 1 d . . . . .
H8 H -0.1034 0.3954 0.2590 0.020 Uiso 1 1 calc R U . . .
C9 C 0.09559(15) 0.45703(10) 0.31489(8) 0.0141(3) Uani 1 1 d . . . . .
C10 C 0.24053(15) 0.47507(10) 0.30913(8) 0.0118(3) Uani 1 1 d . . . . .
C11 C 0.31184(15) 0.54272(10) 0.37408(8) 0.0116(3) Uani 1 1 d . . . . .
C12 C 0.22678(15) 0.55664(10) 0.43442(8) 0.0135(3) Uani 1 1 d . . . . .
C13 C 0.28013(16) 0.60295(10) 0.51222(8) 0.0157(3) Uani 1 1 d . . . . .
H13 H 0.2188 0.6130 0.5511 0.019 Uiso 1 1 calc R U . . .
C14 C 0.42217(16) 0.63282(10) 0.52970(8) 0.0156(3) Uani 1 1 d . . . . .
H14 H 0.4644 0.6557 0.5845 0.019 Uiso 1 1 calc R U . . .
C15 C 0.50919(15) 0.63062(10) 0.46790(8) 0.0132(3) Uani 1 1 d . . . . .
C16 C 0.44732(15) 0.59677(9) 0.38479(8) 0.0115(3) Uani 1 1 d . . . . .
C17 C 0.52600(15) 0.62079(10) 0.32057(8) 0.0121(3) Uani 1 1 d . . . . .
C18 C 0.67523(15) 0.64415(10) 0.34700(9) 0.0146(3) Uani 1 1 d . . . . .
C19 C 0.74212(16) 0.66476(10) 0.43102(9) 0.0163(3) Uani 1 1 d . . . . .
H19 H 0.8438 0.6791 0.4468 0.020 Uiso 1 1 calc R U . . .
C20 C 0.65665(16) 0.66354(10) 0.48880(8) 0.0155(3) Uani 1 1 d . . . . .
H20 H 0.6963 0.6852 0.5444 0.019 Uiso 1 1 calc R U . . .
C21 C 0.48218(15) 0.62283(10) 0.22923(8) 0.0125(3) Uani 1 1 d . . . . .
C22 C 0.60411(16) 0.62982(10) 0.19251(9) 0.0158(3) Uani 1 1 d . . . . .
C23 C 0.59554(17) 0.61960(11) 0.10546(9) 0.0199(3) Uani 1 1 d . . . . .
H23 H 0.6809 0.6245 0.0827 0.024 Uiso 1 1 calc R U . . .
C24 C 0.46224(17) 0.60252(11) 0.05491(9) 0.0191(3) Uani 1 1 d . . . . .
H24 H 0.4559 0.5888 -0.0029 0.023 Uiso 1 1 calc R U . . .
C25 C 0.33208(16) 0.60480(10) 0.08719(8) 0.0150(3) Uani 1 1 d . . . . .
C26 C 0.33991(15) 0.62308(9) 0.17404(8) 0.0124(3) Uani 1 1 d . . . . .
C27 C 0.20795(15) 0.64404(10) 0.20000(8) 0.0134(3) Uani 1 1 d . . . . .
H27 H 0.2112 0.6638 0.2563 0.016 Uiso 1 1 calc R U . . .
C28 C 0.07496(16) 0.63614(10) 0.14479(9) 0.0166(3) Uani 1 1 d . . . . .
H28 H -0.0125 0.6508 0.1633 0.020 Uiso 1 1 calc R U . . .
C29 C 0.06689(17) 0.60660(11) 0.06140(9) 0.0187(3) Uani 1 1 d . . . . .
H29 H -0.0256 0.5961 0.0249 0.022 Uiso 1 1 calc R U . . .
C30 C 0.19329(17) 0.59313(10) 0.03315(9) 0.0179(3) Uani 1 1 d . . . . .
H30 H 0.1878 0.5756 -0.0238 0.022 Uiso 1 1 calc R U . . .
S1 S 0.05237(4) 0.50720(3) 0.40416(2) 0.01600(11) Uani 1 1 d . . . . .
S2 S 0.76627(4) 0.64907(3) 0.26493(2) 0.01910(11) Uani 1 1 d . . . . .

loop_
_atom_site_aniso_label
_atom_site_aniso_U_11
_atom_site_aniso_U_22
_atom_site_aniso_U_33
_atom_site_aniso_U_23
_atom_site_aniso_U_13
_atom_site_aniso_U_12
C1 0.0265(8) 0.0121(6) 0.0103(6) 0.0004(5) -0.0002(5) -0.0035(6)
C2 0.0289(8) 0.0127(7) 0.0131(6) -0.0014(5) 0.0067(6) 0.0002(6)
C3 0.0209(8) 0.0136(7) 0.0161(7) 0.0013(5) 0.0059(6) 0.0017(5)
C4 0.0169(7) 0.0096(6) 0.0109(6) 0.0013(5) 0.0003(5) -0.0002(5)
C5 0.0170(7) 0.0088(6) 0.0088(6) 0.0028(5) 0.0010(5) -0.0004(5)
C6 0.0198(7) 0.0097(6) 0.0111(6) 0.0029(5) -0.0002(5) -0.0013(5)
C7 0.0184(7) 0.0136(7) 0.0147(7) 0.0020(5) -0.0038(5) -0.0040(5)
C8 0.0134(7) 0.0179(7) 0.0181(7) 0.0040(6) -0.0005(5) -0.0027(5)
C9 0.0149(7) 0.0144(7) 0.0126(6) 0.0032(5) 0.0018(5) 0.0010(5)
C10 0.0135(7) 0.0113(6) 0.0093(6) 0.0031(5) -0.0006(5) 0.0011(5)
C11 0.0141(7) 0.0112(6) 0.0086(6) 0.0025(5) 0.0003(5) 0.0031(5)
C12 0.0151(7) 0.0131(6) 0.0118(6) 0.0035(5) 0.0020(5) 0.0025(5)
C13 0.0228(8) 0.0154(7) 0.0095(6) 0.0024(5) 0.0050(5) 0.0045(6)
C14 0.0252(8) 0.0121(6) 0.0078(6) 0.0008(5) -0.0007(5) 0.0027(6)
C15 0.0178(7) 0.0090(6) 0.0107(6) 0.0005(5) -0.0016(5) 0.0028(5)
C16 0.0135(7) 0.0096(6) 0.0104(6) 0.0002(5) 0.0000(5) 0.0031(5)
C17 0.0134(7) 0.0094(6) 0.0124(6) -0.0010(5) 0.0004(5) 0.0016(5)
C18 0.0144(7) 0.0126(6) 0.0163(7) -0.0005(5) 0.0019(5) 0.0007(5)
C19 0.0133(7) 0.0139(7) 0.0186(7) -0.0017(5) -0.0036(5) 0.0000(5)
C20 0.0197(7) 0.0113(6) 0.0119(6) -0.0009(5) -0.0047(5) 0.0022(5)
C21 0.0158(7) 0.0097(6) 0.0120(6) -0.0011(5) 0.0033(5) -0.0006(5)
C22 0.0160(7) 0.0154(7) 0.0163(7) -0.0006(5) 0.0043(6) -0.0012(5)
C23 0.0222(8) 0.0231(7) 0.0171(7) -0.0006(6) 0.0102(6) -0.0013(6)
C24 0.0286(8) 0.0187(7) 0.0112(6) -0.0004(5) 0.0069(6) -0.0001(6)
C25 0.0214(8) 0.0108(6) 0.0122(6) 0.0010(5) 0.0020(5) -0.0008(5)
C26 0.0167(7) 0.0082(6) 0.0115(6) 0.0013(5) 0.0015(5) -0.0014(5)
C27 0.0175(7) 0.0111(6) 0.0112(6) 0.0021(5) 0.0020(5) 0.0005(5)
C28 0.0164(7) 0.0156(7) 0.0168(7) 0.0045(5) 0.0013(6) 0.0008(5)
C29 0.0201(8) 0.0166(7) 0.0154(7) 0.0039(5) -0.0051(6) -0.0017(6)
C30 0.0279(8) 0.0146(7) 0.0092(6) 0.0008(5) -0.0007(6) -0.0017(6)
S1 0.01407(19) 0.02161(19) 0.01290(18) 0.00152(13) 0.00416(13) 0.00034(13)
S2 0.01317(19) 0.0258(2) 0.01872(19) -0.00295(14) 0.00431(14) -0.00336(14)

loop_
_atom_type_symbol
_atom_type_description
_atom_type_scat_dispersion_real
_atom_type_scat_dispersion_imag
_atom_type_scat_source
C C 0.0181 0.0091 'International Tables Vol C Tables 4.2.6.8 and 6.1.1.4'
H H 0.0000 0.0000 'International Tables Vol C Tables 4.2.6.8 and 6.1.1.4'
S S 0.3331 0.5567 'International Tables Vol C Tables 4.2.6.8 and 6.1.1.4'

loop_
_geom_angle_atom_site_label_1
_geom_angle_atom_site_label_2
_geom_angle_atom_site_label_3
_geom_angle
_geom_angle_site_symmetry_1
_geom_angle_site_symmetry_3
_geom_angle_publ_flag
C2 C1 C6 121.19(13) . . ?
C2 C1 H1 119.4 . . ?
C6 C1 H1 119.4 . . ?
C1 C2 C3 119.91(13) . . ?
C1 C2 H2 120.0 . . ?
C3 C2 H2 120.0 . . ?
C4 C3 C2 120.34(14) . . ?
C4 C3 H3 119.8 . . ?
C2 C3 H3 119.8 . . ?
C3 C4 C5 121.22(13) . . ?
C3 C4 H4 119.4 . . ?
C5 C4 H4 119.4 . . ?
C4 C5 C6 118.09(12) . . ?
C4 C5 C10 123.92(12) . . ?
C6 C5 C10 117.90(13) . . ?
C1 C6 C7 120.31(13) . . ?
C1 C6 C5 119.07(13) . . ?
C7 C6 C5 120.51(13) . . ?
C8 C7 C6 121.04(13) . . ?
C8 C7 H7 119.5 . . ?
C6 C7 H7 119.5 . . ?
C7 C8 C9 118.29(13) . . ?
C7 C8 H8 120.9 . . ?
C9 C8 H8 120.9 . . ?
C10 C9 C8 123.39(13) . . ?
C10 C9 S1 112.84(10) . . ?
C8 C9 S1 123.78(11) . . ?
C9 C10 C5 117.39(12) . . ?
C9 C10 C11 111.30(12) . . ?
C5 C10 C11 131.16(13) . . ?
C12 C11 C16 117.31(12) . . ?
C12 C11 C10 110.87(12) . . ?
C16 C11 C10 131.80(12) . . ?
C11 C12 C13 123.15(13) . . ?
C11 C12 S1 112.66(10) . . ?
C13 C12 S1 124.16(11) . . ?
C14 C13 C12 117.79(13) . . ?
C14 C13 H13 121.1 . . ?
C12 C13 H13 121.1 . . ?
C13 C14 C15 121.60(13) . . ?
C13 C14 H14 119.2 . . ?
C15 C14 H14 119.2 . . ?
C20 C15 C14 119.61(12) . . ?
C20 C15 C16 120.38(13) . . ?
C14 C15 C16 120.01(13) . . ?
C15 C16 C17 116.70(12) . . ?
C15 C16 C11 116.55(12) . . ?
C17 C16 C11 126.75(12) . . ?
C18 C17 C16 117.04(12) . . ?
C18 C17 C21 110.77(12) . . ?
C16 C17 C21 132.15(12) . . ?
C17 C18 C19 123.40(13) . . ?
C17 C18 S2 112.90(10) . . ?
C19 C18 S2 123.66(11) . . ?
C20 C19 C18 117.86(13) . . ?
C20 C19 H19 121.1 . . ?
C18 C19 H19 121.1 . . ?
C19 C20 C15 121.35(13) . . ?
C19 C20 H20 119.3 . . ?
C15 C20 H20 119.3 . . ?
C22 C21 C26 117.42(12) . . ?
C22 C21 C17 111.13(12) . . ?
C26 C21 C17 131.39(12) . . ?
C21 C22 C23 123.09(13) . . ?
C21 C22 S2 113.12(11) . . ?
C23 C22 S2 123.77(11) . . ?
C24 C23 C22 118.44(14) . . ?
C24 C23 H23 120.8 . . ?
C22 C23 H23 120.8 . . ?
C23 C24 C25 121.08(13) . . ?
C23 C24 H24 119.5 . . ?
C25 C24 H24 119.5 . . ?
C30 C25 C24 120.62(13) . . ?
C30 C25 C26 119.13(13) . . ?
C24 C25 C26 120.19(13) . . ?
C27 C26 C25 117.90(13) . . ?
C27 C26 C21 124.16(12) . . ?
C25 C26 C21 117.90(13) . . ?
C28 C27 C26 120.80(13) . . ?
C28 C27 H27 119.6 . . ?
C26 C27 H27 119.6 . . ?
C27 C28 C29 120.80(14) . . ?
C27 C28 H28 119.6 . . ?
C29 C28 H28 119.6 . . ?
C30 C29 C28 119.40(13) . . ?
C30 C29 H29 120.3 . . ?
C28 C29 H29 120.3 . . ?
C29 C30 C25 121.22(13) . . ?
C29 C30 H30 119.4 . . ?
C25 C30 H30 119.4 . . ?
C9 S1 C12 91.18(7) . . ?
C18 S2 C22 91.10(7) . . ?

loop_
_geom_bond_atom_site_label_1
_geom_bond_atom_site_label_2
_geom_bond_distance
_geom_bond_site_symmetry_2
_geom_bond_publ_flag
C1 C2 1.367(2) . ?
C1 C6 1.415(2) . ?
C1 H1 0.9500 . ?
C2 C3 1.405(2) . ?
C2 H2 0.9500 . ?
C3 C4 1.374(2) . ?
C3 H3 0.9500 . ?
C4 C5 1.414(2) . ?
C4 H4 0.9500 . ?
C5 C6 1.4254(19) . ?
C5 C10 1.4402(19) . ?
C6 C7 1.424(2) . ?
C7 C8 1.359(2) . ?
C7 H7 0.9500 . ?
C8 C9 1.412(2) . ?
C8 H8 0.9500 . ?
C9 C10 1.398(2) . ?
C9 S1 1.7307(14) . ?
C10 C11 1.4544(19) . ?
C11 C12 1.4015(19) . ?
C11 C16 1.442(2) . ?
C12 C13 1.4097(19) . ?
C12 S1 1.7348(15) . ?
C13 C14 1.359(2) . ?
C13 H13 0.9500 . ?
C14 C15 1.422(2) . ?
C14 H14 0.9500 . ?
C15 C20 1.419(2) . ?
C15 C16 1.4320(18) . ?
C16 C17 1.4378(19) . ?
C17 C18 1.405(2) . ?
C17 C21 1.4584(19) . ?
C18 C19 1.408(2) . ?
C18 S2 1.7313(15) . ?
C19 C20 1.357(2) . ?
C19 H19 0.9500 . ?
C20 H20 0.9500 . ?
C21 C22 1.397(2) . ?
C21 C26 1.4384(19) . ?
C22 C23 1.411(2) . ?
C22 S2 1.7318(15) . ?
C23 C24 1.360(2) . ?
C23 H23 0.9500 . ?
C24 C25 1.423(2) . ?
C24 H24 0.9500 . ?
C25 C30 1.414(2) . ?
C25 C26 1.4238(19) . ?
C26 C27 1.414(2) . ?
C27 C28 1.375(2) . ?
C27 H27 0.9500 . ?
C28 C29 1.404(2) . ?
C28 H28 0.9500 . ?
C29 C30 1.367(2) . ?
C29 H29 0.9500 . ?
C30 H30 0.9500 . ?

loop_
_geom_torsion_atom_site_label_1
_geom_torsion_atom_site_label_2
_geom_torsion_atom_site_label_3
_geom_torsion_atom_site_label_4
_geom_torsion
_geom_torsion_site_symmetry_1
_geom_torsion_site_symmetry_2
_geom_torsion_site_symmetry_3
_geom_torsion_site_symmetry_4
_geom_torsion_publ_flag
C6 C1 C2 C3 0.6(2) . . . . ?
C1 C2 C3 C4 -1.9(2) . . . . ?
C2 C3 C4 C5 -0.4(2) . . . . ?
C3 C4 C5 C6 3.92(19) . . . . ?
C3 C4 C5 C10 -179.61(13) . . . . ?
C2 C1 C6 C7 -173.17(13) . . . . ?
C2 C1 C6 C5 3.0(2) . . . . ?
C4 C5 C6 C1 -5.14(18) . . . . ?
C10 C5 C6 C1 178.17(12) . . . . ?
C4 C5 C6 C7 171.01(12) . . . . ?
C10 C5 C6 C7 -5.68(19) . . . . ?
C1 C6 C7 C8 171.89(13) . . . . ?
C5 C6 C7 C8 -4.2(2) . . . . ?
C6 C7 C8 C9 6.0(2) . . . . ?
C7 C8 C9 C10 2.4(2) . . . . ?
C7 C8 C9 S1 -178.11(11) . . . . ?
C8 C9 C10 C5 -12.1(2) . . . . ?
S1 C9 C10 C5 168.35(9) . . . . ?
C8 C9 C10 C11 171.86(12) . . . . ?
S1 C9 C10 C11 -7.72(14) . . . . ?
C4 C5 C10 C9 -163.22(12) . . . . ?
C6 C5 C10 C9 13.26(18) . . . . ?
C4 C5 C10 C11 11.9(2) . . . . ?
C6 C5 C10 C11 -171.61(13) . . . . ?
C9 C10 C11 C12 11.52(16) . . . . ?
C5 C10 C11 C12 -163.83(13) . . . . ?
C9 C10 C11 C16 -166.87(13) . . . . ?
C5 C10 C11 C16 17.8(2) . . . . ?
C16 C11 C12 C13 -13.81(19) . . . . ?
C10 C11 C12 C13 167.54(12) . . . . ?
C16 C11 C12 S1 168.21(9) . . . . ?
C10 C11 C12 S1 -10.44(14) . . . . ?
C11 C12 C13 C14 -1.8(2) . . . . ?
S1 C12 C13 C14 175.93(10) . . . . ?
C12 C13 C14 C15 8.8(2) . . . . ?
C13 C14 C15 C20 179.34(13) . . . . ?
C13 C14 C15 C16 0.3(2) . . . . ?
C20 C15 C16 C17 -15.31(18) . . . . ?
C14 C15 C16 C17 163.72(12) . . . . ?
C20 C15 C16 C11 165.15(12) . . . . ?
C14 C15 C16 C11 -15.82(18) . . . . ?
C12 C11 C16 C15 21.92(17) . . . . ?
C10 C11 C16 C15 -159.77(13) . . . . ?
C12 C11 C16 C17 -157.57(13) . . . . ?
C10 C11 C16 C17 20.7(2) . . . . ?
C15 C16 C17 C18 21.04(18) . . . . ?
C11 C16 C17 C18 -159.47(13) . . . . ?
C15 C16 C17 C21 -161.48(14) . . . . ?
C11 C16 C17 C21 18.0(2) . . . . ?
C16 C17 C18 C19 -13.5(2) . . . . ?
C21 C17 C18 C19 168.46(13) . . . . ?
C16 C17 C18 S2 168.58(10) . . . . ?
C21 C17 C18 S2 -9.41(14) . . . . ?
C17 C18 C19 C20 -1.2(2) . . . . ?
S2 C18 C19 C20 176.45(11) . . . . ?
C18 C19 C20 C15 7.8(2) . . . . ?
C14 C15 C20 C19 -178.42(13) . . . . ?
C16 C15 C20 C19 0.6(2) . . . . ?
C18 C17 C21 C22 10.67(16) . . . . ?
C16 C17 C21 C22 -166.92(14) . . . . ?
C18 C17 C21 C26 -166.34(14) . . . . ?
C16 C17 C21 C26 16.1(2) . . . . ?
C26 C21 C22 C23 -11.5(2) . . . . ?
C17 C21 C22 C23 170.99(13) . . . . ?
C26 C21 C22 S2 170.01(10) . . . . ?
C17 C21 C22 S2 -7.47(15) . . . . ?
C21 C22 C23 C24 0.3(2) . . . . ?
S2 C22 C23 C24 178.54(12) . . . . ?
C22 C23 C24 C25 6.4(2) . . . . ?
C23 C24 C25 C30 175.96(14) . . . . ?
C23 C24 C25 C26 -1.4(2) . . . . ?
C30 C25 C26 C27 -9.75(19) . . . . ?
C24 C25 C26 C27 167.61(13) . . . . ?
C30 C25 C26 C21 172.63(12) . . . . ?
C24 C25 C26 C21 -10.01(19) . . . . ?
C22 C21 C26 C27 -161.50(13) . . . . ?
C17 C21 C26 C27 15.4(2) . . . . ?
C22 C21 C26 C25 15.96(18) . . . . ?
C17 C21 C26 C25 -167.18(13) . . . . ?
C25 C26 C27 C28 7.14(19) . . . . ?
C21 C26 C27 C28 -175.40(13) . . . . ?
C26 C27 C28 C29 0.3(2) . . . . ?
C27 C28 C29 C30 -5.2(2) . . . . ?
C28 C29 C30 C25 2.4(2) . . . . ?
C24 C25 C30 C29 -172.22(14) . . . . ?
C26 C25 C30 C29 5.1(2) . . . . ?
C10 C9 S1 C12 1.58(11) . . . . ?
C8 C9 S1 C12 -178.00(12) . . . . ?
C11 C12 S1 C9 5.27(11) . . . . ?
C13 C12 S1 C9 -172.69(12) . . . . ?
C17 C18 S2 C22 4.51(11) . . . . ?
C19 C18 S2 C22 -173.36(12) . . . . ?
C21 C22 S2 C18 1.87(11) . . . . ?
C23 C22 S2 C18 -176.57(13) . . . . ?
